data_2207070
loop_
_publ_author_name
'Anilkumar, H. G.'
'Vijay, T.'
'Yathirajan, H. S.'
'Narasimhamurthy, T.'
'Rathore, R. S.'

_publ_section_title
;
 4-<i>tert</i>-Butyl-\g-chlorobutyrophenone
;
_journal_coeditor_code SU6230
_journal_issue 10
_journal_name_full 'Acta Crystallographica Section E'
_journal_page_first o3332
_journal_page_last o3333
_journal_paper_doi 10.1107/S1600536805028771
_journal_volume 61
_journal_year 2005
_chemical_formula_iupac 'C14 H19 Cl O'
_chemical_formula_moiety 'C14 H19 Cl O'
_chemical_formula_sum 'C14 H19 Cl O'
_chemical_formula_weight 238.76
_chemical_melting_point 321
_chemical_name_common 'butyrophenone derivative'
_chemical_name_systematic
;
4-tert-Butyl-\g-chlorobutyrophenone
;
_space_group_IT_number 11
_symmetry_cell_setting monoclinic
_symmetry_space_group_name_Hall '-P 2yb'
_symmetry_space_group_name_H-M 'P 1 21/m 1'
_atom_sites_solution_hydrogens difmap
_atom_sites_solution_primary direct
_atom_sites_solution_secondary difmap
_cell_angle_alpha 90.00
_cell_angle_beta 99.548(3)
_cell_angle_gamma 90.00
_cell_formula_units_Z 2
_cell_length_a 8.2470(10)
_cell_length_b 7.2420(10)
_cell_length_c 11.414(2)
_cell_measurement_reflns_used 1047
_cell_measurement_temperature 293(2)
_cell_measurement_theta_max 26
_cell_measurement_theta_min 5
_cell_volume 672.25(17)
_computing_cell_refinement 'SAINT-Plus (Bruker, 2001)'
_computing_data_collection 'SMART (Bruker, 2001)'
_computing_data_reduction SAINT-Plus
_computing_molecular_graphics 'ORTEP-3 (Farrugia, 1997) and PLATON (Spek, 2003)'
_computing_publication_material SHELXL97
_computing_structure_refinement 'SHELXL97 (Sheldrick, 1997)'
_computing_structure_solution 'SHELXS97 (Sheldrick, 1997)'
_diffrn_ambient_temperature 293(2)
_diffrn_measured_fraction_theta_full 1.000
_diffrn_measured_fraction_theta_max 0.999
_diffrn_measurement_device_type 'Bruker SMART CCD area-detector'
_diffrn_measurement_method '\f and \w'
_diffrn_radiation_monochromator graphite
_diffrn_radiation_source 'fine-focus sealed tube'
_diffrn_radiation_type MoK\a
_diffrn_radiation_wavelength 0.71073
_diffrn_reflns_av_R_equivalents 0.0308
_diffrn_reflns_av_sigmaI/netI 0.0403
_diffrn_reflns_limit_h_max 9
_diffrn_reflns_limit_h_min -9
_diffrn_reflns_limit_k_max 8
_diffrn_reflns_limit_k_min -8
_diffrn_reflns_limit_l_max 11
_diffrn_reflns_limit_l_min -13
_diffrn_reflns_number 3612
_diffrn_reflns_theta_full 25.00
_diffrn_reflns_theta_max 25.35
_diffrn_reflns_theta_min 1.81
_diffrn_standards_decay_% 0
_diffrn_standards_number 0
_exptl_absorpt_coefficient_mu 0.263
_exptl_absorpt_correction_T_max 0.94
_exptl_absorpt_correction_T_min 0.90
_exptl_absorpt_correction_type multi-scan
_exptl_absorpt_process_details '(SADABS; Sheldrick, 1996)'
_exptl_crystal_colour colorless
_exptl_crystal_density_diffrn 1.179
_exptl_crystal_density_method 'not measured'
_exptl_crystal_description cube
_exptl_crystal_F_000 256
_exptl_crystal_size_max .33
_exptl_crystal_size_mid .31
_exptl_crystal_size_min .24
_refine_diff_density_max 0.151
_refine_diff_density_min -0.241
_refine_ls_extinction_method none
_refine_ls_goodness_of_fit_ref 1.158
_refine_ls_hydrogen_treatment refall
_refine_ls_matrix_type full
_refine_ls_number_parameters 137
_refine_ls_number_reflns 1333
_refine_ls_number_restraints 2
_refine_ls_restrained_S_all 1.157
_refine_ls_R_factor_all 0.0977
_refine_ls_R_factor_gt 0.0651
_refine_ls_shift/su_max 0.000
_refine_ls_shift/su_mean 0.000
_refine_ls_structure_factor_coef Fsqd
_refine_ls_weighting_details 'calc w = 1/[\s^2^(Fo^2^)+(0.0613P)^2^+0.014P] where P = (Fo^2^+2Fc^2^)/3'
_refine_ls_weighting_scheme calc
_refine_ls_wR_factor_gt 0.1278
_refine_ls_wR_factor_ref 0.1402
_reflns_number_gt 948
_reflns_number_total 1333
_reflns_threshold_expression I>2\s(I)
_cod_data_source_file su6230.cif
_cod_data_source_block I
_cod_original_cell_volume 672.3(2)
_cod_original_sg_symbol_H-M 'P 21/m'
_cod_database_code 2207070
_cod_database_fobs_code 2207070

loop_
_symmetry_equiv_pos_as_xyz
'x, y, z'
'-x, y+1/2, -z'
'-x, -y, -z'
'x, -y+1/2, z'

loop_
_atom_site_label
_atom_site_fract_x
_atom_site_fract_y
_atom_site_fract_z
_atom_site_U_iso_or_equiv
_atom_site_adp_type
_atom_site_calc_flag
_atom_site_refinement_flags
_atom_site_occupancy
_atom_site_type_symbol
Cl1 0.32876(14) 0.2500 0.94524(9) 0.0775(5) Uani d S 1 Cl
O1 0.3410(3) 0.2500 0.4744(2) 0.0752(9) Uani d S 1 O
C1 0.4802(5) 0.2500 0.8498(4) 0.0623(12) Uani d S 1 C
C2 0.4065(4) 0.2500 0.7199(3) 0.0443(9) Uani d S 1 C
C3 0.5428(5) 0.2500 0.6461(3) 0.0472(9) Uani d S 1 C
C4 0.4865(5) 0.2500 0.5144(3) 0.0460(9) Uani d S 1 C
C5 0.6117(4) 0.2500 0.4339(3) 0.0375(8) Uani d S 1 C
C6 0.5605(4) 0.2500 0.3121(3) 0.0436(9) Uani d S 1 C
C7 0.6723(4) 0.2500 0.2347(3) 0.0434(9) Uani d S 1 C
C8 0.8414(4) 0.2500 0.2756(3) 0.0387(8) Uani d S 1 C
C9 0.8913(5) 0.2500 0.3979(3) 0.0524(10) Uani d S 1 C
C10 0.7794(4) 0.2500 0.4751(3) 0.0528(11) Uani d S 1 C
C11 0.9699(4) 0.2500 0.1929(3) 0.0444(9) Uani d SD 1 C
C12 0.8920(6) 0.2500 0.0614(3) 0.0607(12) Uani d SD 1 C
C13 1.0771(4) 0.0775(5) 0.2172(3) 0.0590(8) Uani d . 1 C
H1 0.539(3) 0.143(4) 0.875(2) 0.075(9) Uiso d . 1 H
H2 0.335(3) 0.139(3) 0.7025(18) 0.047(6) Uiso d . 1 H
H3 0.610(3) 0.145(3) 0.665(2) 0.056(7) Uiso d . 1 H
H6 0.441(4) 0.2500 0.281(3) 0.053(10) Uiso d S 1 H
H7 0.632(4) 0.2500 0.152(3) 0.048(10) Uiso d S 1 H
H9 1.009(4) 0.2500 0.429(3) 0.056(10) Uiso d S 1 H
H10 0.815(4) 0.2500 0.551(3) 0.038(9) Uiso d S 1 H
H12A 0.820(3) 0.147(4) 0.041(2) 0.087(10) Uiso d . 1 H
H12B 0.973(2) 0.2500 0.0113(11) 0.097(15) Uiso d SD 1 H
H13A 1.133(3) 0.071(4) 0.297(3) 0.073(9) Uiso d . 1 H
H13B 1.156(3) 0.078(4) 0.164(2) 0.070(8) Uiso d . 1 H
H13C 1.013(3) -0.040(4) 0.206(2) 0.060(8) Uiso d . 1 H

loop_
_atom_site_aniso_label
_atom_site_aniso_U_11
_atom_site_aniso_U_22
_atom_site_aniso_U_33
_atom_site_aniso_U_12
_atom_site_aniso_U_13
_atom_site_aniso_U_23
Cl1 0.0746(8) 0.1051(10) 0.0590(7) 0.000 0.0293(6) 0.000
O1 0.0373(16) 0.136(3) 0.0518(16) 0.000 0.0053(12) 0.000
C1 0.054(3) 0.083(4) 0.053(3) 0.000 0.018(2) 0.000
C2 0.041(2) 0.048(2) 0.044(2) 0.000 0.0085(17) 0.000
C3 0.041(2) 0.054(3) 0.047(2) 0.000 0.0079(18) 0.000
C4 0.040(2) 0.049(2) 0.049(2) 0.000 0.0060(17) 0.000
C5 0.0351(19) 0.0373(19) 0.0403(19) 0.000 0.0071(15) 0.000
C6 0.034(2) 0.047(2) 0.047(2) 0.000 -0.0019(17) 0.000
C7 0.046(2) 0.045(2) 0.037(2) 0.000 -0.0003(17) 0.000
C8 0.0372(19) 0.0366(19) 0.0411(19) 0.000 0.0028(15) 0.000
C9 0.035(2) 0.079(3) 0.042(2) 0.000 0.0029(17) 0.000
C10 0.043(2) 0.081(3) 0.033(2) 0.000 0.0012(18) 0.000
C11 0.039(2) 0.053(2) 0.0406(19) 0.000 0.0045(16) 0.000
C12 0.053(3) 0.090(4) 0.039(2) 0.000 0.010(2) 0.000
C13 0.0541(19) 0.065(2) 0.059(2) 0.0112(17) 0.0118(16) -0.0029(17)

loop_
_atom_type_symbol
_atom_type_description
_atom_type_scat_dispersion_real
_atom_type_scat_dispersion_imag
_atom_type_scat_source
C C 0.0030 0.0020 'International Tables Vol C Tables 4.2.6.8 and 6.1.1.4'
H H 0.0000 0.0000 'International Tables Vol C Tables 4.2.6.8 and 6.1.1.4'
O O 0.0110 0.0060 'International Tables Vol C Tables 4.2.6.8 and 6.1.1.4'
Cl Cl 0.1480 0.1590 'International Tables Vol C Tables 4.2.6.8 and 6.1.1.4'

loop_
_geom_angle_atom_site_label_1
_geom_angle_atom_site_label_2
_geom_angle_atom_site_label_3
_geom_angle_site_symmetry_1
_geom_angle
C2 C1 Cl1 . 113.0(3)
C2 C1 H1 . 113.9(17)
Cl1 C1 H1 . 101.2(17)
C1 C2 C3 . 109.4(3)
C1 C2 H2 . 108.9(13)
C3 C2 H2 . 111.1(12)
C4 C3 C2 . 115.1(3)
C4 C3 H3 . 107.7(14)
C2 C3 H3 . 109.4(15)
O1 C4 C5 . 120.8(3)
O1 C4 C3 . 120.0(3)
C5 C4 C3 . 119.2(3)
C6 C5 C10 . 117.5(3)
C6 C5 C4 . 119.4(3)
C10 C5 C4 . 123.0(3)
C7 C6 C5 . 121.2(3)
C7 C6 H6 . 120.3(18)
C5 C6 H6 . 118.5(18)
C6 C7 C8 . 121.6(3)
C6 C7 H7 . 118.5(19)
C8 C7 H7 . 119.9(19)
C9 C8 C7 . 116.7(3)
C9 C8 C11 . 120.0(3)
C7 C8 C11 . 123.3(3)
C10 C9 C8 . 121.6(3)
C10 C9 H9 . 120.1(19)
C8 C9 H9 . 118.3(19)
C9 C10 C5 . 121.4(3)
C9 C10 H10 . 119(2)
C5 C10 H10 . 120(2)
C13 C11 C13 4_555 109.6(3)
C13 C11 C12 4_555 108.3(2)
C13 C11 C12 . 108.3(2)
C13 C11 C8 4_555 109.1(2)
C13 C11 C8 . 109.1(2)
C12 C11 C8 . 112.5(3)
C11 C12 H12A . 112.6(17)
C11 C12 H12B . 111.6(11)
H12A C12 H12B . 108.9(19)
C11 C13 H13A . 112.7(17)
C11 C13 H13B . 108.4(15)
H13A C13 H13B . 109(2)
C11 C13 H13C . 113.1(13)
H13A C13 H13C . 104(2)
H13B C13 H13C . 109(2)

loop_
_geom_bond_atom_site_label_1
_geom_bond_atom_site_label_2
_geom_bond_site_symmetry_2
_geom_bond_distance
Cl1 C1 . 1.788(4)
O1 C4 . 1.210(4)
C1 C2 . 1.506(5)
C1 H1 . 0.93(2)
C2 C3 . 1.512(5)
C2 H2 . 1.00(2)
C3 C4 . 1.499(5)
C3 H3 . 0.94(2)
C4 C5 . 1.492(4)
C5 C6 . 1.384(4)
C5 C10 . 1.385(5)
C6 C7 . 1.379(5)
C6 H6 . 0.99(3)
C7 C8 . 1.395(5)
C7 H7 . 0.95(3)
C8 C9 . 1.389(5)
C8 C11 . 1.532(4)
C9 C10 . 1.377(5)
C9 H9 . 0.98(3)
C10 H10 . 0.87(3)
C11 C13 4_555 1.529(3)
C11 C13 . 1.529(3)
C11 C12 . 1.531(5)
C12 H12A . 0.96(3)
C12 H12B . 0.949(10)
C13 H13A . 0.95(3)
C13 H13B . 0.96(3)
C13 H13C . 1.00(3)

loop_
_geom_hbond_atom_site_label_D
_geom_hbond_atom_site_label_H
_geom_hbond_atom_site_label_A
_geom_hbond_site_symmetry_A
_geom_hbond_distance_DH
_geom_hbond_distance_HA
_geom_hbond_distance_DA
_geom_hbond_angle_DHA
_geom_hbond_publ_flag
C2 H2 Cg1 2_646 1.00(2) 2.92(2) 3.8370(10) 154(2) y

loop_
_geom_torsion_atom_site_label_1
_geom_torsion_atom_site_label_2
_geom_torsion_atom_site_label_3
_geom_torsion_atom_site_label_4
_geom_torsion_site_symmetry_4
_geom_torsion
Cl1 C1 C2 C3 . 180
C1 C2 C3 C4 . 180
C2 C3 C4 O1 . 0.0
C2 C3 C4 C5 . 180.0
O1 C4 C5 C6 . 0.0
C3 C4 C5 C6 . 180.0
O1 C4 C5 C10 . 180.0
C3 C4 C5 C10 . 0.0
C10 C5 C6 C7 . 0.0
C4 C5 C6 C7 . 180.0
C5 C6 C7 C8 . 0.0
C6 C7 C8 C9 . 0.0
C6 C7 C8 C11 . 180.0
C7 C8 C9 C10 . 0.0
C11 C8 C9 C10 . 180.0
C8 C9 C10 C5 . 0.0
C6 C5 C10 C9 . 0.0
C4 C5 C10 C9 . 180.0
C9 C8 C11 C13 4_555 -59.8(2)
C7 C8 C11 C13 4_555 120.2(2)
C9 C8 C11 C13 . 59.8(2)
C7 C8 C11 C13 . -120.2(2)
C9 C8 C11 C12 . 180.0
C7 C8 C11 C12 . 0.0
